data_7125362
loop_
_publ_author_name
'Kawano, Shin-Ichiro'
'Kawada, Sae'
'Kitagawa, Yasutaka'
'Teramoto, Rena'
'Nakano, Masayoshi'
'Tanaka, Kentaro'

_publ_section_title
;
 Near-infrared absorption by intramolecular charge-transfer transition in
 5,10,15,20-tetra(N-carbazolyl)porphyrin through protonation.
;
_journal_issue 20
_journal_name_full 'Chemical communications (Cambridge, England)'
_journal_page_first 2992
_journal_page_last 2995
_journal_paper_doi 10.1039/c8cc09667h
_journal_volume 55
_journal_year 2019
_chemical_formula_sum 'C92 H90 N8 O16'
_chemical_formula_weight 1563.71
_space_group_crystal_system monoclinic
_space_group_IT_number 14
_space_group_name_Hall '-P 2yab'
_space_group_name_H-M_alt 'P 1 21/a 1'
_atom_sites_solution_hydrogens mixed
_audit_creation_method SHELXL-2014/7
_audit_update_record
;
2019-02-05 deposited with the CCDC.	2019-02-13 downloaded from the CCDC.
;
_cell_angle_alpha 90
_cell_angle_beta 90.889(10)
_cell_angle_gamma 90
_cell_formula_units_Z 2
_cell_length_a 13.051(14)
_cell_length_b 18.73(2)
_cell_length_c 19.67(2)
_cell_measurement_reflns_used 7490
_cell_measurement_temperature 123(2)
_cell_measurement_theta_max 25.20
_cell_measurement_theta_min 3.30
_cell_volume 4808(9)
_computing_structure_refinement 'SHELXL-2014/7 (Sheldrick, 2014)'
_diffrn_ambient_temperature 123(2)
_diffrn_measured_fraction_theta_full 0.997
_diffrn_measured_fraction_theta_max 0.997
_diffrn_measurement_device_type 'Rigaku Saturn70'
_diffrn_radiation_type MoK\a
_diffrn_radiation_wavelength 0.71075
_diffrn_reflns_av_R_equivalents 0.0493
_diffrn_reflns_av_unetI/netI 0.0386
_diffrn_reflns_Laue_measured_fraction_full 0.997
_diffrn_reflns_Laue_measured_fraction_max 0.997
_diffrn_reflns_limit_h_max 15
_diffrn_reflns_limit_h_min -15
_diffrn_reflns_limit_k_max 22
_diffrn_reflns_limit_k_min -22
_diffrn_reflns_limit_l_max 23
_diffrn_reflns_limit_l_min -23
_diffrn_reflns_number 39056
_diffrn_reflns_point_group_measured_fraction_full 0.997
_diffrn_reflns_point_group_measured_fraction_max 0.997
_diffrn_reflns_theta_full 24.997
_diffrn_reflns_theta_max 24.997
_diffrn_reflns_theta_min 3.004
_exptl_absorpt_coefficient_mu 0.075
_exptl_crystal_colour red
_exptl_crystal_density_diffrn 1.080
_exptl_crystal_description platelet
_exptl_crystal_F_000 1652
_exptl_crystal_size_max 0.350
_exptl_crystal_size_mid 0.350
_exptl_crystal_size_min 0.100
_refine_diff_density_max 0.721
_refine_diff_density_min -0.411
_refine_diff_density_rms 0.066
_refine_ls_extinction_method none
_refine_ls_goodness_of_fit_ref 1.089
_refine_ls_hydrogen_treatment mixed
_refine_ls_matrix_type full
_refine_ls_number_parameters 550
_refine_ls_number_reflns 8441
_refine_ls_number_restraints 0
_refine_ls_restrained_S_all 1.089
_refine_ls_R_factor_all 0.0960
_refine_ls_R_factor_gt 0.0789
_refine_ls_shift/su_max 0.002
_refine_ls_shift/su_mean 0.000
_refine_ls_structure_factor_coef Fsqd
_refine_ls_weighting_details 'w=1/[\s^2^(Fo^2^)+(0.1178P)^2^+4.0689P] where P=(Fo^2^+2Fc^2^)/3'
_refine_ls_weighting_scheme calc
_refine_ls_wR_factor_gt 0.2119
_refine_ls_wR_factor_ref 0.2270
_reflns_Friedel_coverage 0.000
_reflns_number_gt 6681
_reflns_number_total 8441
_reflns_threshold_expression 'I > 2\s(I)'
_cod_data_source_file c8cc09667h2.cif
_cod_data_source_block crystalclear_sq
_cod_original_sg_symbol_Hall '-P 2yba'
_cod_original_sg_symbol_H-M 'P 21/a'
_cod_database_code 7125362
_shelx_shelxl_version_number 2014/7
_shelx_space_group_comment
;
The symmetry employed for this shelxl refinement is uniquely defined
by the following loop, which should always be used as a source of
symmetry information in preference to the above space-group names.
They are only intended as comments.
;
_shelx_estimated_absorpt_t_min 0.974
_shelx_estimated_absorpt_t_max 0.993

loop_
_space_group_symop_operation_xyz
'x, y, z'
'-x+1/2, y+1/2, -z'
'-x, -y, -z'
'x-1/2, -y-1/2, z'

loop_
_atom_site_label
_atom_site_type_symbol
_atom_site_fract_x
_atom_site_fract_y
_atom_site_fract_z
_atom_site_U_iso_or_equiv
_atom_site_adp_type
_atom_site_occupancy
_atom_site_site_symmetry_order
_atom_site_calc_flag
_atom_site_refinement_flags_posn
_atom_site_refinement_flags_adp
_atom_site_refinement_flags_occupancy
_atom_site_disorder_assembly
_atom_site_disorder_group
N1 N 0.5405(2) 0.04371(16) 0.59696(16) 0.0334(6) Uani 1 1 d . . . . .
N2 N 0.52562(19) -0.10196(14) 0.53971(13) 0.0322(6) Uani 1 1 d . . . . .
O1 O 0.5674(2) -0.1806(2) 0.97782(14) 0.0746(10) Uani 1 1 d . . . . .
O2 O 0.5092(3) -0.2527(2) 1.09332(16) 0.0564(15) Uani 0.811(11) 1 d . . P A 1
O3 O 1.08766(18) -0.11006(14) 0.75062(15) 0.0503(7) Uani 1 1 d . . . . .
O4 O 1.24028(18) -0.21192(14) 0.70849(13) 0.0481(6) Uani 1 1 d . . . . .
O6 O 0.2841(3) -0.63405(17) 0.48795(16) 0.0686(8) Uani 1 1 d . . . . .
O8 O 0.8480(2) -0.45724(16) 0.12129(14) 0.0569(7) Uani 1 1 d . . . B 2
C2 C 0.5853(3) 0.12509(19) 0.67936(16) 0.0363(7) Uani 1 1 d . . . . .
H2 H 0.5942 0.1689 0.7030 0.044 Uiso 1 1 calc R U . . .
C3 C 0.6105(3) 0.05768(18) 0.70379(17) 0.0378(8) Uani 1 1 d . . . . .
H3 H 0.6407 0.0472 0.7469 0.045 Uiso 1 1 calc R U . . .
C4 C 0.5825(2) 0.00586(17) 0.65161(16) 0.0330(7) Uani 1 1 d . . . . .
C5 C 0.5988(2) -0.06922(18) 0.65366(16) 0.0337(7) Uani 1 1 d . . . . .
C7 C 0.5910(2) -0.19814(18) 0.60697(17) 0.0352(7) Uani 1 1 d . . . . .
H7 H 0.6197 -0.2234 0.6446 0.042 Uiso 1 1 calc R U . . .
C8 C 0.5594(2) -0.22662(18) 0.54559(17) 0.0346(7) Uani 1 1 d . . . . .
H8 H 0.5624 -0.2753 0.5323 0.042 Uiso 1 1 calc R U . . .
C10 C 0.4883(2) -0.17293(17) 0.43393(16) 0.0316(7) Uani 1 1 d . . . . .
C11 C 0.7686(2) -0.09642(17) 0.71434(17) 0.0353(7) Uani 1 1 d . . . . .
C13 C 0.9437(3) -0.0818(2) 0.6786(2) 0.0441(9) Uani 1 1 d . . . . .
H13 H 0.9919 -0.0684 0.6453 0.053 Uiso 1 1 calc R U . . .
C16 C 0.8031(2) -0.12141(18) 0.77966(17) 0.0347(7) Uani 1 1 d . . . . .
C17 C 0.7114(2) -0.13598(18) 0.81921(16) 0.0350(7) Uani 1 1 d . . . . .
C12 C 0.8380(3) -0.07561(19) 0.66316(18) 0.0397(8) Uani 1 1 d . . . . .
H12 H 0.8144 -0.0582 0.6203 0.048 Uiso 1 1 calc R U . . .
C14 C 0.9797(3) -0.10741(18) 0.74228(19) 0.0406(8) Uani 1 1 d . . . . .
C18 C 0.6958(3) -0.1600(2) 0.88771(18) 0.0437(9) Uani 1 1 d . . . . .
H18 H 0.7519 -0.1731 0.9164 0.052 Uiso 1 1 calc R U . . .
C19 C 0.5944(3) -0.1635(2) 0.91072(19) 0.0524(10) Uani 1 1 d . . . . .
C20 C 0.5083(3) -0.1473(2) 0.86725(19) 0.0541(10) Uani 1 1 d . . . . .
H20 H 0.4408 -0.1520 0.8841 0.065 Uiso 1 1 calc R U . . .
C21 C 0.5226(3) -0.1244(2) 0.79987(18) 0.0449(9) Uani 1 1 d . . . . .
H21 H 0.4658 -0.1132 0.7711 0.054 Uiso 1 1 calc R U . . .
C22 C 0.6239(2) -0.11878(17) 0.77635(16) 0.0336(7) Uani 1 1 d . . . . .
C23 C 0.4143(2) -0.29877(17) 0.41779(17) 0.0340(7) Uani 1 1 d . . . . .
C24 C 0.3360(3) -0.30070(18) 0.46692(17) 0.0380(8) Uani 1 1 d . . . . .
H59 H 0.3243 -0.2614 0.4963 0.046 Uiso 1 1 calc R U . . .
C15 C 0.9106(3) -0.12807(19) 0.79397(18) 0.0394(8) Uani 1 1 d . . . . .
H15 H 0.9350 -0.1457 0.8365 0.047 Uiso 1 1 calc R U . . .
C26 C 0.2909(3) -0.42176(18) 0.42570(19) 0.0402(8) Uani 1 1 d . . . . .
C27 C 0.3690(3) -0.42047(18) 0.37534(18) 0.0386(8) Uani 1 1 d . . . . .
H27 H 0.3789 -0.4596 0.3455 0.046 Uiso 1 1 calc R U . . .
C28 C 0.4314(2) -0.35763(17) 0.37184(17) 0.0349(7) Uani 1 1 d . . . . .
C29 C 0.5192(2) -0.33688(17) 0.32897(17) 0.0343(7) Uani 1 1 d . . . . .
C30 C 0.5726(2) -0.37209(18) 0.27509(16) 0.0344(7) Uani 1 1 d . . . . .
H30 H 0.5523 -0.4182 0.2598 0.041 Uiso 1 1 calc R U . . .
C31 C 0.6554(2) -0.33656(18) 0.24570(16) 0.0360(7) Uani 1 1 d . . . . .
C32 C 0.6879(3) -0.26743(18) 0.26917(16) 0.0359(7) Uani 1 1 d . . . . .
H32 H 0.7450 -0.2451 0.2486 0.043 Uiso 1 1 calc R U . . .
C33 C 0.6371(2) -0.23224(18) 0.32181(16) 0.0361(7) Uani 1 1 d . . . . .
H33 H 0.6591 -0.1868 0.3377 0.043 Uiso 1 1 calc R U . . .
C35 C 0.6470(3) -0.2072(3) 1.0242(2) 0.0628(12) Uani 1 1 d . . . . .
H35 H 0.7078 -0.1757 1.0237 0.075 Uiso 1 1 calc R U . A 1
H35A H 0.6682 -0.2561 1.0112 0.075 Uiso 1 1 calc R U . A 1
C36 C 0.5977(7) -0.2074(5) 1.0956(3) 0.0530(19) Uani 0.811(11) 1 d . . P A 1
H49 H 0.6476 -0.2253 1.1300 0.064 Uiso 0.811(11) 1 calc R U P A 1
H50 H 0.5777 -0.1583 1.1084 0.064 Uiso 0.811(11) 1 calc R U P A 1
C37 C 0.4409(4) -0.2321(4) 1.1484(3) 0.0860(17) Uani 1 1 d . . . . .
H53 H 0.3800 -0.2627 1.1474 0.129 Uiso 1 1 calc R U . A 1
H54 H 0.4769 -0.2377 1.1922 0.129 Uiso 1 1 calc R U . A 1
H55 H 0.4202 -0.1822 1.1425 0.129 Uiso 1 1 calc R U . A 1
C38 C 1.1298(3) -0.1662(2) 0.79544(19) 0.0442(8) Uani 1 1 d . . . . .
H38 H 1.0900 -0.2109 0.7900 0.053 Uiso 1 1 calc R U . . .
H38A H 1.1269 -0.1510 0.8436 0.053 Uiso 1 1 calc R U . . .
C39 C 1.2414(3) -0.1778(2) 0.77445(19) 0.0455(9) Uani 1 1 d . . . . .
H39 H 1.2776 -0.1315 0.7721 0.055 Uiso 1 1 calc R U . . .
H39A H 1.2774 -0.2084 0.8082 0.055 Uiso 1 1 calc R U . . .
C40 C 1.3412(3) -0.2198(2) 0.6795(2) 0.0490(9) Uani 1 1 d . . . . .
H40 H 1.3690 -0.1726 0.6689 0.074 Uiso 1 1 calc R U . . .
H40A H 1.3361 -0.2482 0.6378 0.074 Uiso 1 1 calc R U . . .
H40B H 1.3868 -0.2439 0.7122 0.074 Uiso 1 1 calc R U . . .
C41 C 0.2329(3) -0.54401(19) 0.3988(2) 0.0458(9) Uani 1 1 d . . . . .
H41 H 0.2518 -0.5330 0.3514 0.055 Uiso 1 1 calc R U . . .
H41A H 0.1658 -0.5687 0.3974 0.055 Uiso 1 1 calc R U . . .
C42 C 0.3147(4) -0.5955(2) 0.4303(2) 0.0579(11) Uani 1 1 d . . . . .
H42 H 0.3351 -0.6300 0.3948 0.070 Uiso 1 1 calc R U . . .
H42A H 0.3762 -0.5671 0.4427 0.070 Uiso 1 1 calc R U . . .
C43 C 0.2955(4) -0.5949(3) 0.5510(2) 0.0669(12) Uani 1 1 d . . . . .
H43 H 0.3662 -0.5778 0.5558 0.100 Uiso 1 1 calc R U . . .
H43A H 0.2795 -0.6263 0.5892 0.100 Uiso 1 1 calc R U . . .
H43B H 0.2485 -0.5541 0.5506 0.100 Uiso 1 1 calc R U . . .
C44 C 0.6775(3) -0.4290(2) 0.15889(18) 0.0439(8) Uani 1 1 d . . . . .
H44 H 0.6054 -0.4238 0.1434 0.053 Uiso 1 1 calc R U . . .
H44A H 0.6817 -0.4689 0.1918 0.053 Uiso 1 1 calc R U . . .
C45 C 0.7460(3) -0.4442(2) 0.0982(2) 0.0516(10) Uani 1 1 d . . . . .
H70 H 0.7198 -0.4863 0.0731 0.062 Uiso 1 1 calc R U . B 2
H71 H 0.7450 -0.4028 0.0669 0.062 Uiso 1 1 calc R U . B 2
C46 C 0.9169(3) -0.4704(3) 0.0658(2) 0.0690(13) Uani 1 1 d . . . B 2
H72 H 0.8937 -0.5124 0.0402 0.104 Uiso 1 1 calc R U . B 2
H73 H 0.9862 -0.4789 0.0840 0.104 Uiso 1 1 calc R U . B 2
H74 H 0.9176 -0.4288 0.0356 0.104 Uiso 1 1 calc R U . B 2
N3 N 0.6596(2) -0.09546(15) 0.71187(14) 0.0356(6) Uani 1 1 d . . . . .
N4 N 0.4875(2) -0.24401(14) 0.40490(14) 0.0347(6) Uani 1 1 d . . . . .
O5 O 0.22228(19) -0.47802(13) 0.43564(15) 0.0528(7) Uani 1 1 d . . . . .
O7 O 0.71284(18) -0.36310(13) 0.19090(12) 0.0402(6) Uani 1 1 d . . . . .
C1 C 0.5427(2) 0.11644(17) 0.61071(16) 0.0329(7) Uani 1 1 d . . . . .
C6 C 0.5713(2) -0.12019(17) 0.60280(15) 0.0316(7) Uani 1 1 d . . . . .
C9 C 0.5197(2) -0.16588(17) 0.50417(16) 0.0325(7) Uani 1 1 d . . . . .
C34 C 0.5514(2) -0.26740(17) 0.35053(16) 0.0330(7) Uani 1 1 d . . . . .
H3A H 0.528(3) 0.028(2) 0.566(2) 0.042(13) Uiso 1 1 d . . . . .
O22 O 0.5446(16) -0.1825(12) 1.1079(10) 0.075(8) Uani 0.189(11) 1 d . . P A -1
C366 C 0.605(3) -0.247(2) 1.0860(17) 0.064(10) Uani 0.189(11) 1 d . . P A -1
H51 H 0.5616 -0.2882 1.0736 0.077 Uiso 0.189(11) 1 calc R U P A -1
H52 H 0.6591 -0.2609 1.1192 0.077 Uiso 0.189(11) 1 calc R U P A -1
C25 C 0.2763(3) -0.36297(19) 0.47045(18) 0.0406(8) Uani 1 1 d . . . . .
H60 H 0.2246 -0.3660 0.5038 0.049 Uiso 1 1 calc R U . . .

loop_
_atom_site_aniso_label
_atom_site_aniso_U_11
_atom_site_aniso_U_22
_atom_site_aniso_U_33
_atom_site_aniso_U_23
_atom_site_aniso_U_13
_atom_site_aniso_U_12
N1 0.0347(16) 0.0340(17) 0.0315(16) -0.0013(13) -0.0020(12) 0.0000(12)
N2 0.0275(13) 0.0357(15) 0.0334(14) -0.0009(11) 0.0016(11) -0.0018(11)
O1 0.0408(15) 0.145(3) 0.0384(15) 0.0288(17) 0.0030(12) 0.0078(17)
O2 0.048(2) 0.077(3) 0.045(2) -0.0019(17) 0.0091(15) -0.0105(18)
O3 0.0253(12) 0.0486(15) 0.0771(19) 0.0105(13) 0.0032(12) -0.0013(11)
O4 0.0357(13) 0.0544(16) 0.0543(15) -0.0118(12) 0.0021(11) -0.0017(11)
O6 0.079(2) 0.0616(19) 0.0656(19) 0.0022(15) 0.0162(16) -0.0021(16)
O8 0.0475(16) 0.0706(19) 0.0526(16) -0.0073(13) 0.0046(12) 0.0082(13)
C2 0.0367(18) 0.0370(19) 0.0353(17) -0.0035(14) -0.0010(14) -0.0007(14)
C3 0.0377(18) 0.041(2) 0.0351(17) -0.0023(14) -0.0040(14) 0.0040(15)
C4 0.0294(16) 0.0367(18) 0.0329(16) 0.0024(14) 0.0010(13) -0.0013(14)
C5 0.0241(15) 0.0391(19) 0.0378(17) 0.0031(14) -0.0008(13) -0.0013(13)
C7 0.0310(17) 0.0365(19) 0.0383(18) 0.0030(14) 0.0039(14) 0.0031(14)
C8 0.0332(17) 0.0301(17) 0.0408(18) 0.0015(14) 0.0041(14) 0.0029(14)
C10 0.0314(16) 0.0291(17) 0.0344(17) -0.0005(13) 0.0024(13) -0.0010(13)
C11 0.0307(17) 0.0304(18) 0.0446(19) -0.0039(14) -0.0016(14) 0.0013(13)
C13 0.0330(18) 0.043(2) 0.057(2) 0.0055(17) 0.0087(16) -0.0040(16)
C16 0.0311(17) 0.0335(18) 0.0392(18) -0.0018(14) -0.0012(13) -0.0024(14)
C17 0.0300(17) 0.0385(19) 0.0364(17) 0.0008(14) -0.0047(13) 0.0033(14)
C12 0.0337(18) 0.0379(19) 0.048(2) 0.0065(15) 0.0026(15) -0.0026(15)
C14 0.0299(17) 0.0327(18) 0.059(2) 0.0022(16) -0.0008(15) -0.0010(14)
C18 0.0300(17) 0.064(2) 0.0374(19) 0.0045(16) -0.0042(14) 0.0034(16)
C19 0.0371(19) 0.082(3) 0.038(2) 0.0138(19) 0.0020(15) 0.0030(19)
C20 0.0294(18) 0.091(3) 0.042(2) 0.006(2) 0.0029(15) 0.0003(19)
C21 0.0299(18) 0.061(2) 0.044(2) 0.0055(17) -0.0024(15) 0.0032(16)
C22 0.0345(17) 0.0340(18) 0.0322(17) 0.0005(13) -0.0009(13) 0.0012(14)
C23 0.0323(17) 0.0285(17) 0.0412(18) 0.0012(13) 0.0027(14) -0.0010(13)
C24 0.0342(18) 0.0366(19) 0.0434(19) 0.0003(15) 0.0052(14) 0.0051(14)
C15 0.0318(18) 0.042(2) 0.0449(19) -0.0011(15) -0.0001(14) -0.0011(15)
C26 0.0310(17) 0.0341(19) 0.056(2) 0.0024(16) 0.0044(15) -0.0015(14)
C27 0.0339(18) 0.0321(18) 0.050(2) -0.0048(15) 0.0052(15) 0.0021(14)
C28 0.0314(17) 0.0309(17) 0.0425(18) -0.0003(14) 0.0039(14) 0.0000(14)
C29 0.0323(17) 0.0307(18) 0.0401(18) 0.0024(13) 0.0048(14) 0.0048(14)
C30 0.0326(17) 0.0297(17) 0.0407(18) -0.0003(14) 0.0002(14) 0.0003(14)
C31 0.0335(17) 0.041(2) 0.0333(17) 0.0004(14) 0.0040(13) 0.0052(14)
C32 0.0358(18) 0.0362(19) 0.0359(17) 0.0049(14) 0.0049(14) -0.0021(14)
C33 0.0345(18) 0.0338(18) 0.0400(18) -0.0015(14) 0.0011(14) -0.0018(14)
C35 0.042(2) 0.096(4) 0.050(2) 0.028(2) -0.0018(18) -0.004(2)
C36 0.057(4) 0.065(5) 0.036(3) 0.008(4) -0.007(3) -0.006(5)
C37 0.069(3) 0.126(5) 0.064(3) 0.014(3) 0.023(2) 0.016(3)
C38 0.0325(18) 0.051(2) 0.049(2) -0.0016(17) -0.0015(15) 0.0019(16)
C39 0.0324(18) 0.051(2) 0.053(2) -0.0105(17) -0.0032(15) 0.0012(16)
C40 0.040(2) 0.046(2) 0.061(2) 0.0009(18) 0.0101(17) 0.0033(17)
C41 0.040(2) 0.042(2) 0.056(2) -0.0019(17) 0.0104(16) -0.0081(16)
C42 0.070(3) 0.044(2) 0.061(3) 0.0055(19) 0.021(2) 0.000(2)
C43 0.070(3) 0.077(3) 0.054(3) -0.001(2) 0.004(2) 0.007(2)
C44 0.0383(19) 0.048(2) 0.046(2) -0.0064(16) 0.0066(15) 0.0018(16)
C45 0.043(2) 0.062(3) 0.049(2) -0.0144(19) -0.0030(17) 0.0063(18)
C46 0.052(3) 0.090(4) 0.065(3) -0.016(2) 0.012(2) 0.007(2)
N3 0.0325(15) 0.0378(16) 0.0365(15) 0.0027(12) -0.0010(11) 0.0007(12)
N4 0.0346(15) 0.0317(15) 0.0378(15) -0.0010(11) 0.0029(11) -0.0002(12)
O5 0.0408(14) 0.0342(14) 0.084(2) -0.0030(13) 0.0200(13) -0.0036(11)
O7 0.0376(13) 0.0414(14) 0.0417(13) -0.0039(10) 0.0087(10) 0.0010(10)
C1 0.0319(17) 0.0314(18) 0.0354(17) 0.0002(13) 0.0019(13) -0.0024(13)
C6 0.0253(15) 0.0388(18) 0.0308(16) 0.0043(13) 0.0026(12) 0.0006(13)
C9 0.0308(17) 0.0283(17) 0.0385(17) 0.0029(13) 0.0062(13) -0.0002(13)
C34 0.0331(17) 0.0347(18) 0.0312(16) -0.0024(13) 0.0044(13) 0.0016(14)
O22 0.059(13) 0.087(17) 0.078(13) -0.023(10) 0.016(10) 0.023(11)
C366 0.07(2) 0.07(2) 0.048(16) 0.006(17) -0.007(13) 0.01(2)
C25 0.0327(18) 0.040(2) 0.049(2) 0.0078(16) 0.0116(15) 0.0044(15)

loop_
_atom_type_symbol
_atom_type_description
_atom_type_scat_dispersion_real
_atom_type_scat_dispersion_imag
_atom_type_scat_source
C C 0.0033 0.0016 'International Tables Vol C Tables 4.2.6.8 and 6.1.1.4'
H H 0.0000 0.0000 'International Tables Vol C Tables 4.2.6.8 and 6.1.1.4'
N N 0.0061 0.0033 'International Tables Vol C Tables 4.2.6.8 and 6.1.1.4'
O O 0.0106 0.0060 'International Tables Vol C Tables 4.2.6.8 and 6.1.1.4'

loop_
_geom_angle_atom_site_label_1
_geom_angle_atom_site_label_2
_geom_angle_atom_site_label_3
_geom_angle
_geom_angle_site_symmetry_1
_geom_angle_site_symmetry_3
C1 N1 C4 110.0(3) . .
C9 N2 C6 104.7(3) . .
C19 O1 C35 118.5(3) . .
C366 O2 O22 67.9(18) . .
C366 O2 C36 32.3(16) . .
O22 O2 C36 35.6(7) . .
C366 O2 C37 132.4(16) . .
O22 O2 C37 78.9(9) . .
C36 O2 C37 108.7(5) . .
C14 O3 C38 117.1(3) . .
C39 O4 C40 113.6(3) . .
C42 O6 C43 113.8(3) . .
C45 O8 C46 112.3(3) . .
C3 C2 C1 107.7(3) . .
C2 C3 C4 107.9(3) . .
N1 C4 C5 125.6(3) . .
N1 C4 C3 107.2(3) . .
C5 C4 C3 127.1(3) . .
C4 C5 C6 127.3(3) . .
C4 C5 N3 115.6(3) . .
C6 C5 N3 116.8(3) . .
C8 C7 C6 106.5(3) . .
C7 C8 C9 106.3(3) . .
C1 C10 C9 126.5(3) 3_656 .
C1 C10 N4 116.0(3) 3_656 .
C9 C10 N4 117.5(3) . .
C12 C11 N3 128.4(3) . .
C12 C11 C16 122.0(3) . .
N3 C11 C16 109.6(3) . .
C12 C13 C14 121.9(3) . .
C15 C16 C11 119.9(3) . .
C15 C16 C17 133.3(3) . .
C11 C16 C17 106.8(3) . .
C18 C17 C22 119.6(3) . .
C18 C17 C16 133.3(3) . .
C22 C17 C16 107.1(3) . .
C13 C12 C11 117.2(3) . .
C13 C14 O3 115.5(3) . .
C13 C14 C15 121.3(3) . .
O3 C14 C15 123.2(3) . .
C19 C18 C17 117.6(3) . .
C18 C19 O1 124.2(3) . .
C18 C19 C20 122.1(3) . .
O1 C19 C20 113.7(3) . .
C21 C20 C19 120.7(3) . .
C20 C21 C22 118.1(3) . .
C21 C22 N3 129.4(3) . .
C21 C22 C17 121.8(3) . .
N3 C22 C17 108.7(3) . .
C24 C23 N4 129.1(3) . .
C24 C23 C28 121.8(3) . .
N4 C23 C28 109.1(3) . .
C25 C24 C23 117.5(3) . .
C14 C15 C16 117.7(3) . .
O5 C26 C25 113.8(3) . .
O5 C26 C27 125.0(3) . .
C25 C26 C27 121.2(3) . .
C26 C27 C28 117.3(3) . .
C27 C28 C23 120.2(3) . .
C27 C28 C29 133.3(3) . .
C23 C28 C29 106.5(3) . .
C34 C29 C30 119.6(3) . .
C34 C29 C28 107.2(3) . .
C30 C29 C28 133.3(3) . .
C31 C30 C29 118.1(3) . .
C30 C31 O7 124.7(3) . .
C30 C31 C32 121.4(3) . .
O7 C31 C32 113.9(3) . .
C33 C32 C31 121.3(3) . .
C32 C33 C34 117.3(3) . .
O1 C35 C366 113.7(15) . .
O1 C35 C36 105.4(4) . .
C366 C35 C36 28.8(13) . .
C366 C36 O22 133(4) . .
C366 C36 O2 62(3) . .
O22 C36 O2 71.4(16) . .
C366 C36 C35 74(3) . .
O22 C36 C35 126.2(16) . .
O2 C36 C35 108.5(5) . .
O2 C37 O22 49.5(6) . .
O3 C38 C39 106.7(3) . .
O4 C39 C38 107.9(3) . .
O5 C41 C42 113.6(3) . .
O6 C42 C41 115.8(3) . .
O7 C44 C45 108.1(3) . .
O8 C45 C44 109.8(3) . .
C11 N3 C22 107.8(3) . .
C11 N3 C5 124.0(3) . .
C22 N3 C5 128.1(3) . .
C23 N4 C34 108.1(3) . .
C23 N4 C10 126.2(3) . .
C34 N4 C10 125.0(3) . .
C26 O5 C41 120.6(3) . .
C31 O7 C44 117.4(3) . .
N1 C1 C10 127.0(3) . 3_656
N1 C1 C2 107.2(3) . .
C10 C1 C2 125.8(3) 3_656 .
N2 C6 C5 123.6(3) . .
N2 C6 C7 110.9(3) . .
C5 C6 C7 125.4(3) . .
N2 C9 C10 125.1(3) . .
N2 C9 C8 111.6(3) . .
C10 C9 C8 123.1(3) . .
C33 C34 C29 122.2(3) . .
C33 C34 N4 128.6(3) . .
C29 C34 N4 109.1(3) . .
C36 O22 O2 73.0(16) . .
C36 O22 C366 21.8(19) . .
O2 O22 C366 51.2(16) . .
C36 O22 C37 116(2) . .
O2 O22 C37 51.6(8) . .
C366 O22 C37 96.5(18) . .
C36 C366 O2 86(4) . .
C36 C366 O22 25(2) . .
O2 C366 O22 60.9(18) . .
C36 C366 C35 77(3) . .
O2 C366 C35 120(2) . .
O22 C366 C35 92(2) . .
C24 C25 C26 122.1(3) . .

loop_
_geom_bond_atom_site_label_1
_geom_bond_atom_site_label_2
_geom_bond_distance
_geom_bond_site_symmetry_2
N1 C1 1.389(5) .
N1 C4 1.393(4) .
N2 C9 1.388(4) .
N2 C6 1.410(4) .
O1 C19 1.408(5) .
O1 C35 1.460(5) .
O2 C366 1.27(4) .
O2 O22 1.42(2) .
O2 C36 1.434(9) .
O2 C37 1.466(6) .
O3 C14 1.417(4) .
O3 C38 1.473(4) .
O4 C39 1.446(5) .
O4 C40 1.451(4) .
O6 C42 1.408(5) .
O6 C43 1.446(5) .
O8 C45 1.421(5) .
O8 C46 1.447(5) .
C2 C3 1.389(5) .
C2 C1 1.462(5) .
C3 C4 1.455(5) .
C4 C5 1.423(5) .
C5 C6 1.425(5) .
C5 N3 1.467(4) .
C7 C8 1.377(5) .
C7 C6 1.484(5) .
C8 C9 1.488(5) .
C10 C1 1.429(5) 3_656
C10 C9 1.441(5) .
C10 N4 1.449(4) .
C11 C12 1.420(5) .
C11 N3 1.423(4) .
C11 C16 1.433(5) .
C13 C12 1.412(5) .
C13 C14 1.415(5) .
C16 C15 1.432(5) .
C16 C17 1.463(5) .
C17 C18 1.438(5) .
C17 C22 1.445(5) .
C14 C15 1.423(5) .
C18 C19 1.407(5) .
C19 C20 1.434(5) .
C20 C21 1.408(5) .
C21 C22 1.411(5) .
C22 N3 1.426(4) .
C23 C24 1.418(5) .
C23 N4 1.427(4) .
C23 C28 1.445(5) .
C24 C25 1.405(5) .
C26 O5 1.399(4) .
C26 C25 1.424(5) .
C26 C27 1.432(5) .
C27 C28 1.434(5) .
C28 C29 1.486(5) .
C29 C34 1.430(5) .
C29 C30 1.437(5) .
C30 C31 1.401(5) .
C31 O7 1.413(4) .
C31 C32 1.437(5) .
C32 C33 1.402(5) .
C33 C34 1.423(5) .
C35 C366 1.53(4) .
C35 C36 1.554(9) .
C36 C366 0.77(3) .
C36 O22 0.873(18) .
C37 O22 1.83(2) .
C38 C39 1.536(5) .
C41 O5 1.441(5) .
C41 C42 1.560(6) .
C44 O7 1.457(4) .
C44 C45 1.528(5) .
N4 C34 1.435(4) .
C1 C10 1.429(5) 3_656
O22 C366 1.51(4) .

loop_
_geom_torsion_atom_site_label_1
_geom_torsion_atom_site_label_2
_geom_torsion_atom_site_label_3
_geom_torsion_atom_site_label_4
_geom_torsion
_geom_torsion_site_symmetry_1
_geom_torsion_site_symmetry_4
C1 C2 C3 C4 -1.0(4) . .
C1 N1 C4 C5 -175.7(3) . .
C1 N1 C4 C3 1.5(4) . .
C2 C3 C4 N1 -0.2(4) . .
C2 C3 C4 C5 176.9(3) . .
N1 C4 C5 C6 -3.5(5) . .
C3 C4 C5 C6 179.9(3) . .
N1 C4 C5 N3 170.2(3) . .
C3 C4 C5 N3 -6.5(5) . .
C6 C7 C8 C9 -0.4(3) . .
C12 C11 C16 C15 -2.0(5) . .
N3 C11 C16 C15 179.1(3) . .
C12 C11 C16 C17 178.6(3) . .
N3 C11 C16 C17 -0.4(4) . .
C15 C16 C17 C18 2.5(7) . .
C11 C16 C17 C18 -178.2(4) . .
C15 C16 C17 C22 -179.7(4) . .
C11 C16 C17 C22 -0.3(4) . .
C14 C13 C12 C11 -0.2(5) . .
N3 C11 C12 C13 180.0(3) . .
C16 C11 C12 C13 1.2(5) . .
C12 C13 C14 O3 -179.5(3) . .
C12 C13 C14 C15 -0.1(6) . .
C38 O3 C14 C13 -149.4(3) . .
C38 O3 C14 C15 31.3(5) . .
C22 C17 C18 C19 -2.0(5) . .
C16 C17 C18 C19 175.6(4) . .
C17 C18 C19 O1 -174.9(4) . .
C17 C18 C19 C20 3.0(6) . .
C35 O1 C19 C18 -10.0(7) . .
C35 O1 C19 C20 172.0(4) . .
C18 C19 C20 C21 -2.4(7) . .
O1 C19 C20 C21 175.7(4) . .
C19 C20 C21 C22 0.7(6) . .
C20 C21 C22 N3 -178.2(4) . .
C20 C21 C22 C17 0.3(5) . .
C18 C17 C22 C21 0.4(5) . .
C16 C17 C22 C21 -177.8(3) . .
C18 C17 C22 N3 179.1(3) . .
C16 C17 C22 N3 1.0(4) . .
N4 C23 C24 C25 -177.7(3) . .
C28 C23 C24 C25 1.3(5) . .
C13 C14 C15 C16 -0.6(5) . .
O3 C14 C15 C16 178.7(3) . .
C11 C16 C15 C14 1.6(5) . .
C17 C16 C15 C14 -179.1(3) . .
O5 C26 C27 C28 179.0(3) . .
C25 C26 C27 C28 -0.1(5) . .
C26 C27 C28 C23 -0.2(5) . .
C26 C27 C28 C29 178.4(3) . .
C24 C23 C28 C27 -0.4(5) . .
N4 C23 C28 C27 178.7(3) . .
C24 C23 C28 C29 -179.4(3) . .
N4 C23 C28 C29 -0.2(4) . .
C27 C28 C29 C34 -178.6(4) . .
C23 C28 C29 C34 0.1(4) . .
C27 C28 C29 C30 0.7(6) . .
C23 C28 C29 C30 179.5(3) . .
C34 C29 C30 C31 0.3(5) . .
C28 C29 C30 C31 -179.0(3) . .
C29 C30 C31 O7 -177.7(3) . .
C29 C30 C31 C32 1.1(5) . .
C30 C31 C32 C33 -1.0(5) . .
O7 C31 C32 C33 178.0(3) . .
C31 C32 C33 C34 -0.7(5) . .
C19 O1 C35 C366 -160.7(16) . .
C19 O1 C35 C36 169.9(5) . .
O22 O2 C36 C366 178(3) . .
C37 O2 C36 C366 143(3) . .
C366 O2 C36 O22 -178(3) . .
C37 O2 C36 O22 -34.7(15) . .
C366 O2 C36 C35 59(3) . .
O22 O2 C36 C35 -123.0(16) . .
C37 O2 C36 C35 -157.7(5) . .
O1 C35 C36 C366 111(3) . .
O1 C35 C36 O22 -21(2) . .
C366 C35 C36 O22 -132(4) . .
O1 C35 C36 O2 59.3(7) . .
C366 C35 C36 O2 -52(3) . .
C366 O2 C37 O22 46(2) . .
C36 O2 C37 O22 19.7(9) . .
C14 O3 C38 C39 157.7(3) . .
C40 O4 C39 C38 174.3(3) . .
O3 C38 C39 O4 -70.2(4) . .
C43 O6 C42 C41 -83.8(5) . .
O5 C41 C42 O6 78.1(4) . .
C46 O8 C45 C44 -178.7(4) . .
O7 C44 C45 O8 64.5(4) . .
C12 C11 N3 C22 -177.9(3) . .
C16 C11 N3 C22 1.0(4) . .
C12 C11 N3 C5 -2.2(5) . .
C16 C11 N3 C5 176.7(3) . .
C21 C22 N3 C11 177.4(3) . .
C17 C22 N3 C11 -1.2(4) . .
C21 C22 N3 C5 1.9(6) . .
C17 C22 N3 C5 -176.7(3) . .
C4 C5 N3 C11 -84.0(4) . .
C6 C5 N3 C11 90.4(4) . .
C4 C5 N3 C22 90.9(4) . .
C6 C5 N3 C22 -94.8(4) . .
C24 C23 N4 C34 179.3(3) . .
C28 C23 N4 C34 0.2(4) . .
C24 C23 N4 C10 -9.3(5) . .
C28 C23 N4 C10 171.7(3) . .
C1 C10 N4 C23 -105.9(4) 3_656 .
C9 C10 N4 C23 74.1(4) . .
C1 C10 N4 C34 64.1(4) 3_656 .
C9 C10 N4 C34 -115.9(3) . .
C25 C26 O5 C41 -174.3(3) . .
C27 C26 O5 C41 6.5(5) . .
C42 C41 O5 C26 81.3(4) . .
C30 C31 O7 C44 5.8(5) . .
C32 C31 O7 C44 -173.1(3) . .
C45 C44 O7 C31 175.8(3) . .
C4 N1 C1 C10 176.4(3) . 3_656
C4 N1 C1 C2 -2.2(4) . .
C3 C2 C1 N1 2.0(4) . .
C3 C2 C1 C10 -176.6(3) . 3_656
C9 N2 C6 C5 175.3(3) . .
C9 N2 C6 C7 -1.9(3) . .
C4 C5 C6 N2 2.6(5) . .
N3 C5 C6 N2 -171.0(3) . .
C4 C5 C6 C7 179.3(3) . .
N3 C5 C6 C7 5.8(4) . .
C8 C7 C6 N2 1.5(4) . .
C8 C7 C6 C5 -175.6(3) . .
C6 N2 C9 C10 -173.0(3) . .
C6 N2 C9 C8 1.6(3) . .
C1 C10 C9 N2 -0.5(5) 3_656 .
N4 C10 C9 N2 179.5(3) . .
C1 C10 C9 C8 -174.6(3) 3_656 .
N4 C10 C9 C8 5.4(4) . .
C7 C8 C9 N2 -0.8(4) . .
C7 C8 C9 C10 174.0(3) . .
C32 C33 C34 C29 2.2(5) . .
C32 C33 C34 N4 179.0(3) . .
C30 C29 C34 C33 -2.0(5) . .
C28 C29 C34 C33 177.4(3) . .
C30 C29 C34 N4 -179.4(3) . .
C28 C29 C34 N4 0.0(4) . .
C23 N4 C34 C33 -177.4(3) . .
C10 N4 C34 C33 11.1(5) . .
C23 N4 C34 C29 -0.2(3) . .
C10 N4 C34 C29 -171.7(3) . .
C366 C36 O22 O2 -3(4) . .
C35 C36 O22 O2 99.7(15) . .
O2 C36 O22 C366 3(4) . .
C35 C36 O22 C366 103(4) . .
C366 C36 O22 C37 26(5) . .
O2 C36 O22 C37 28.8(11) . .
C35 C36 O22 C37 128.5(14) . .
C366 O2 O22 C36 1.3(19) . .
C37 O2 O22 C36 146.6(14) . .
C36 O2 O22 C366 -1.3(19) . .
C37 O2 O22 C366 145.3(18) . .
C366 O2 O22 C37 -145.3(18) . .
C36 O2 O22 C37 -146.6(14) . .
O2 C37 O22 C36 -35.9(15) . .
O2 C37 O22 C366 -26.5(14) . .
O22 C36 C366 O2 3(4) . .
C35 C36 C366 O2 -121.9(18) . .
O2 C36 C366 O22 -3(4) . .
C35 C36 C366 O22 -125(3) . .
O22 C36 C366 C35 125(3) . .
O2 C36 C366 C35 121.9(18) . .
O22 O2 C366 C36 -1(2) . .
C37 O2 C366 C36 -51(4) . .
C36 O2 C366 O22 1(2) . .
C37 O2 C366 O22 -49(2) . .
O22 O2 C366 C35 -74(3) . .
C36 O2 C366 C35 -73(3) . .
C37 O2 C366 C35 -123(2) . .
O2 O22 C366 C36 177(5) . .
C37 O22 C366 C36 -157(4) . .
C36 O22 C366 O2 -177(5) . .
C37 O22 C366 O2 26.7(13) . .
C36 O22 C366 C35 -53(4) . .
O2 O22 C366 C35 123(2) . .
C37 O22 C366 C35 150.1(15) . .
O1 C35 C366 C36 -79(3) . .
O1 C35 C366 O2 -1(4) . .
C36 C35 C366 O2 78(4) . .
O1 C35 C366 O22 -58(2) . .
C36 C35 C366 O22 20.3(19) . .
C23 C24 C25 C26 -1.6(5) . .
O5 C26 C25 C24 -178.2(3) . .
C27 C26 C25 C24 1.1(5) . .
